data_2011107
loop_
_publ_author_name
'Kooijman, Huub'
'Bommel, Kjeld J. C. van'
'Verboom, Willem'
'Reinhoudt, David N.'
'Kroon, Jan'
'Spek, Anthony L.'

_publ_section_title
;Polymorphs and pseudo-polymorphs of
 \m-oxo-bis{[<i>N</i>,<i>N</i>'-bis(salicylidene)propane-1,3-diamine]oxorhenium(V)}
;
_journal_issue 7
_journal_name_full 'Acta Crystallographica Section C'
_journal_page_first 749
_journal_page_last 757
_journal_paper_doi 10.1107/S0108270100004108
_journal_volume 56
_journal_year 2000
_chemical_formula_iupac '[Re2 O (C17 H16 N2 O3)2] , 2C H2 Cl2'
_chemical_formula_moiety 'C34 H32 N4 O7 Re2, 2(C H2 Cl2)'
_chemical_formula_sum 'C36 H36 Cl4 N4 O7 Re2'
_chemical_formula_weight 1150.91
_chemical_name_systematic
;
\m-oxo-bis{oxo{2,2'-[propane-1,3-diylbis(nitrilomethylidyne)]diphenolato}
rhenium(V)} dichloromethane solvate (1:2)
;
_space_group_IT_number 2
_symmetry_cell_setting triclinic
_symmetry_space_group_name_Hall '-P 1'
_symmetry_space_group_name_H-M 'P -1'
_cell_angle_alpha 91.23(2)
_cell_angle_beta 91.685(18)
_cell_angle_gamma 97.913(17)
_cell_formula_units_Z 1
_cell_length_a 8.9642(16)
_cell_length_b 10.053(3)
_cell_length_c 10.669(3)
_cell_measurement_reflns_used 25
_cell_measurement_temperature 150
_cell_measurement_theta_max 13.92
_cell_measurement_theta_min 11.53
_cell_volume 951.6(4)
_computing_cell_refinement 'SET4 (de Boer & Duisenberg, 1984)'
_computing_data_collection 'locally modified CAD-4 Software (Enraf-Nonius, 1989)'
_computing_data_reduction 'HELENA (Spek, 1997)'
_computing_molecular_graphics 'PLATON (Spek, 2000)'
_computing_publication_material PLATON
_computing_structure_refinement 'SHELXL97 (Sheldrick, 1997)'
_computing_structure_solution 'SHELXS86 (Sheldrick, 1985)'
_diffrn_ambient_temperature 150
_diffrn_measured_fraction_theta_full 1.0
_diffrn_measured_fraction_theta_max 1.0
_diffrn_measurement_device_type 'Enraf-Nonius CAD4-T'
_diffrn_measurement_method '\w scans'
_diffrn_radiation_monochromator graphite
_diffrn_radiation_source 'rotating anode'
_diffrn_radiation_type 'Mo K\a'
_diffrn_radiation_wavelength .71073
_diffrn_reflns_av_R_equivalents .086
_diffrn_reflns_av_sigmaI/netI .028
_diffrn_reflns_limit_h_max 11
_diffrn_reflns_limit_h_min -7
_diffrn_reflns_limit_k_max 12
_diffrn_reflns_limit_k_min -13
_diffrn_reflns_limit_l_max 13
_diffrn_reflns_limit_l_min -13
_diffrn_reflns_number 4978
_diffrn_reflns_reduction_process
;
 ?
;
_diffrn_reflns_theta_full 27.50
_diffrn_reflns_theta_max 27.50
_diffrn_reflns_theta_min 1.91
_diffrn_standards_decay_% 2
_diffrn_standards_interval_time 60
_diffrn_standards_number 3
_exptl_absorpt_coefficient_mu 6.69
_exptl_absorpt_correction_T_max .512
_exptl_absorpt_correction_T_min .154
_exptl_absorpt_correction_type \y-scan
_exptl_absorpt_process_details '(PLATON; Spek, 2000)'
_exptl_crystal_colour 'dark green'
_exptl_crystal_density_diffrn 2.008
_exptl_crystal_density_method 'not measured'
_exptl_crystal_description plate
_exptl_crystal_F_000 554
_exptl_crystal_size_max .5
_exptl_crystal_size_mid .3
_exptl_crystal_size_min .1
_refine_diff_density_max 2.446
_refine_diff_density_min -3.807
_refine_ls_abs_structure_details none
_refine_ls_extinction_method none
_refine_ls_goodness_of_fit_ref 1.060
_refine_ls_hydrogen_treatment constr
_refine_ls_matrix_type full
_refine_ls_number_constraints 0
_refine_ls_number_parameters 245
_refine_ls_number_reflns 4361
_refine_ls_number_restraints 0
_refine_ls_restrained_S_all 1.060
_refine_ls_R_factor_all .051
_refine_ls_R_factor_gt .049
_refine_ls_shift/su_max .001
_refine_ls_shift/su_mean .000
_refine_ls_structure_factor_coef Fsqd
_refine_ls_weighting_details 'w = 1/[\s^2^(F~o~^2^)+(0.1052P)^2^+2.57P] where P=(F~o~^2^+2F~c~^2^)/3'
_refine_ls_weighting_scheme calc
_refine_ls_wR_factor_ref .137
_reflns_number_gt 4148
_reflns_number_total 4361
_reflns_threshold_expression I>2\s(I)
_cod_data_source_file fg1587.cif
_cod_data_source_block VI
_cod_depositor_comments
;
 Marking atoms 'Cl21', 'H18A', 'H18B' and 'Cl22', 'H18C', 'H18D' as belonging
 to disorder groups '1' and '2' respectively after consulting the original
 publication.

 Antanas Vaitkus,
 2017-09-06

The following automatic conversions were performed:
'_symmetry_cell_setting' value 'Triclinic' changed to 'triclinic'
according to '/home/saulius/struct/CIF-dictionaries/cif_core.dic'
dictionary named 'cif_core.dic' version 2.4.1 from 2010-06-29.

Automatic conversion script
Id: cif_fix_enum 1527 2010-12-29 10:47:43Z saulius 

The following automatic conversions were performed:

'_symmetry_cell_setting' value 'Triclinic' changed to 'triclinic'
according to /home/saulius/struct/CIF-dictionaries/cif_core.dic
dictionary named 'cif_core.dic' version 2.4.1 from 2010-06-29.

Automatic conversion script
Id: cif_fix_values 1715 2011-07-08 13:25:40Z adriana 
;
_cod_database_code 2011107
_cod_database_fobs_code 2011107

loop_
_symmetry_equiv_pos_as_xyz
x,y,z
-x,-y,-z

loop_
_atom_site_aniso_label
_atom_site_aniso_U_11
_atom_site_aniso_U_22
_atom_site_aniso_U_33
_atom_site_aniso_U_12
_atom_site_aniso_U_13
_atom_site_aniso_U_23
Re1 .0296(2) .0321(2) .0235(2) .00720(10) -.00080(10) -.00160(10)
O1 .035(3) .040(3) .034(3) .004(2) -.004(2) .002(2)
O2 .037(3) .036(2) .027(2) .0110(19) -.0081(19) -.0013(19)
O3 .034(2) .042(3) .030(3) .010(2) .0013(19) -.009(2)
O4 .017(3) .041(4) .046(4) .004(2) .005(3) .009(3)
N1 .040(3) .036(3) .036(3) .007(2) .009(3) .003(2)
N2 .026(3) .044(3) .028(3) .005(2) -.004(2) -.005(2)
C1 .030(3) .048(4) .022(3) .006(3) .002(2) .001(3)
C2 .044(4) .058(5) .031(4) -.002(3) .001(3) .004(3)
C3 .043(4) .077(6) .032(4) .000(4) -.007(3) .001(4)
C4 .042(4) .076(6) .024(3) .015(4) -.001(3) .007(3)
C5 .045(4) .069(5) .022(3) .025(4) .008(3) .012(3)
C6 .028(3) .051(4) .025(3) .013(3) .008(2) .008(3)
C7 .043(4) .040(4) .032(4) .018(3) .007(3) .006(3)
C8 .080(7) .037(4) .067(6) -.003(4) -.005(5) .003(4)
C9 .064(6) .043(4) .060(6) .006(4) .013(5) -.014(4)
C10 .053(5) .040(4) .060(6) -.005(4) -.009(4) -.019(4)
C11 .022(3) .058(5) .034(4) .010(3) .001(3) -.014(3)
C12 .033(3) .060(5) .024(3) .023(3) .002(3) -.002(3)
C13 .045(4) .075(6) .028(4) .028(4) -.003(3) -.005(4)
C14 .070(6) .075(6) .036(4) .032(5) -.006(4) .005(4)
C15 .074(6) .054(5) .040(4) .025(4) -.004(4) .010(4)
C16 .054(5) .052(5) .037(4) .023(4) -.005(3) .004(3)
C17 .030(3) .047(4) .028(3) .014(3) .002(3) .004(3)
Cl1 .106(2) .0767(19) .076(2) -.0135(17) -.0217(18) -.0089(15)
Cl21 .054(2) .068(3) .172(7) .0092(19) -.028(3) -.029(3)
C18 .069(6) .056(5) .049(5) .011(4) .002(4) -.012(4)

loop_
_atom_site_label
_atom_site_fract_x
_atom_site_fract_y
_atom_site_fract_z
_atom_site_U_iso_or_equiv
_atom_site_thermal_displace_type
_atom_site_occupancy
_atom_site_type_symbol
_atom_site_disorder_group
Re1 .15453(2) 0.45630(2) 0.39340(2) .02820(10) Uani 1.000 Re .
O1 .0009(6) 0.3519(6) 0.2743(5) .0365(17) Uani 1.000 O .
O2 .1473(6) 0.2761(5) 0.4705(5) .0330(14) Uani 1.000 O .
O3 .3114(6) 0.4533(5) 0.3087(5) .0350(16) Uani 1.000 O .
O4 0 0.5 0.5 .034(2) Uani 1.000 O .
N1 .1222(8) 0.6378(7) 0.3079(7) .0370(17) Uani 1.000 N .
N2 .2971(7) 0.5476(7) 0.5440(6) .0328(17) Uani 1.000 N .
C1 -.0792(8) 0.3990(8) 0.1851(6) .0333(19) Uani 1.000 C .
C2 -.1803(9) 0.3060(9) 0.1150(7) .045(3) Uani 1.000 C .
C3 -.2729(10) 0.3438(11) 0.0213(8) .052(3) Uani 1.000 C .
C4 -.2648(10) 0.4787(10) -0.0104(7) .047(3) Uani 1.000 C .
C5 -.1656(9) 0.5723(10) 0.0556(7) .043(2) Uani 1.000 C .
C6 -.0718(8) 0.5355(8) 0.1549(7) .0337(19) Uani 1.000 C .
C7 .0246(9) 0.6455(8) 0.2178(7) .037(2) Uani 1.000 C .
C8 .2122(14) 0.7640(9) 0.3502(11) .062(3) Uani 1.000 C .
C9 .2467(12) 0.7757(9) 0.4872(10) .056(3) Uani 1.000 C .
C10 .3514(11) 0.6916(9) 0.5410(10) .053(3) Uani 1.000 C .
C11 .3417(8) 0.4822(9) 0.6338(7) .038(2) Uani 1.000 C .
C12 .3105(8) 0.3386(9) 0.6533(7) .037(2) Uani 1.000 C .
C13 .3805(10) 0.2911(11) 0.7605(8) .048(3) Uani 1.000 C .
C14 .3565(12) 0.1632(11) 0.7933(9) .058(3) Uani 1.000 C .
C15 .2612(12) 0.0694(10) 0.7187(9) .054(3) Uani 1.000 C .
C16 .1931(10) 0.1123(9) 0.6103(8) .046(3) Uani 1.000 C .
C17 .2156(8) 0.2455(8) 0.5769(7) .0341(19) Uani 1.000 C .
Cl1 .1263(5) 0.0432(4) 0.1029(4) .0893(11) Uani 1.000 Cl .
Cl21 .4104(5) 0.0810(5) 0.2264(8) .099(3) Uani .659(8) Cl 1
C18 .2443(12) 0.1493(10) 0.2064(10) .058(3) Uani 1.000 C .
Cl22 .4328(15) 0.1839(13) 0.1518(13) .0990 Uiso .341(8) Cl 2
H2 -.18530 0.21330 0.13280 .0540 Uiso 1.000 H .
H3 -.34280 0.27790 -0.02220 .0620 Uiso 1.000 H .
H4 -.32690 0.50500 -0.07650 .0560 Uiso 1.000 H .
H5 -.15940 0.66410 0.03440 .0520 Uiso 1.000 H .
H7 .01510 0.73300 0.18980 .0440 Uiso 1.000 H .
H8A .15760 0.83920 0.32580 .0750 Uiso 1.000 H .
H8B .30830 0.77420 0.30570 .0750 Uiso 1.000 H .
H9A .28740 0.87050 0.50750 .0670 Uiso 1.000 H .
H9B .15030 0.75600 0.53060 .0670 Uiso 1.000 H .
H10A .37870 0.72440 0.62800 .0630 Uiso 1.000 H .
H10B .44470 0.70400 0.49270 .0630 Uiso 1.000 H .
H11 .40350 0.53310 0.69650 .0450 Uiso 1.000 H .
H13 .44740 0.35300 0.81120 .0570 Uiso 1.000 H .
H14 .40400 0.13560 0.86720 .0700 Uiso 1.000 H .
H15 .24310 -0.02210 0.74160 .0650 Uiso 1.000 H .
H16 .13000 0.04870 0.55840 .0560 Uiso 1.000 H .
H18A .26530 0.24030 0.17170 .0690 Uiso .659(8) H 1
H18B .19580 0.15660 0.28790 .0690 Uiso .659(8) H 1
H18C .24680 0.10710 0.28930 .0690 Uiso .341(8) H 2
H18D .20280 0.23500 0.21730 .0690 Uiso .341(8) H 2

loop_
_atom_type_symbol
_atom_type_description
_atom_type_scat_dispersion_real
_atom_type_scat_dispersion_imag
_atom_type_scat_source
Re Re -1.0185 7.2310 'International Tables Vol C Tables 4.2.6.8 and 6.1.1.4'
O O .0106 .0060 'International Tables Vol C Tables 4.2.6.8 and 6.1.1.4'
N N .0061 .0033 'International Tables Vol C Tables 4.2.6.8 and 6.1.1.4'
Cl Cl .1484 .1585 'International Tables Vol C Tables 4.2.6.8 and 6.1.1.4'
H H .0000 .0000 'International Tables Vol C Tables 4.2.6.8 and 6.1.1.4'
C C .0033 .0016 'International Tables Vol C Tables 4.2.6.8 and 6.1.1.4'

loop_
_geom_angle_atom_site_label_1
_geom_angle_atom_site_label_2
_geom_angle_atom_site_label_3
_geom_angle_site_symmetry_3
_geom_angle
_geom_angle_publ_flag
O1 Re1 O2 . 81.5(2) yes
O1 Re1 O3 . 99.5(2) yes
O1 Re1 O4 . 91.24(16) yes
O1 Re1 N1 . 91.0(3) yes
O1 Re1 N2 . 170.2(2) yes
O2 Re1 O3 . 98.5(2) yes
O2 Re1 O4 . 90.60(16) yes
O2 Re1 N1 . 170.3(3) yes
O2 Re1 N2 . 91.1(2) yes
O3 Re1 O4 . 166.81(17) yes
O3 Re1 N1 . 88.8(3) yes
O3 Re1 N2 . 87.9(2) yes
O4 Re1 N1 . 83.3(2) yes
O4 Re1 N2 . 82.34(17) yes
N1 Re1 N2 . 95.6(3) yes
Re1 O1 C1 . 127.7(5) no
Re1 O2 C17 . 127.8(5) no
Re1 O4 Re1 2_566 180.00 no
Re1 N1 C7 . 123.5(6) no
Re1 N1 C8 . 120.2(6) no
C7 N1 C8 . 116.3(8) no
Re1 N2 C10 . 119.0(6) no
Re1 N2 C11 . 122.9(6) no
C10 N2 C11 . 118.0(7) no
O1 C1 C2 . 117.1(7) no
O1 C1 C6 . 125.3(7) no
C2 C1 C6 . 117.7(7) no
C1 C2 C3 . 122.3(8) no
C2 C3 C4 . 120.4(9) no
C3 C4 C5 . 118.8(8) no
C4 C5 C6 . 121.7(9) no
C1 C6 C5 . 119.2(7) no
C1 C6 C7 . 125.4(7) no
C5 C6 C7 . 115.4(7) no
N1 C7 C6 . 127.2(7) no
N1 C8 C9 . 114.9(8) no
C8 C9 C10 . 118.4(9) no
N2 C10 C9 . 116.1(8) no
N2 C11 C12 . 128.1(7) no
C11 C12 C13 . 116.1(8) no
C11 C12 C17 . 125.8(7) no
C13 C12 C17 . 118.2(8) no
C12 C13 C14 . 122.6(9) no
C13 C14 C15 . 119.9(9) no
C14 C15 C16 . 119.0(9) no
C15 C16 C17 . 121.4(8) no
O2 C17 C12 . 124.2(7) no
O2 C17 C16 . 116.8(7) no
C12 C17 C16 . 118.9(7) no
C1 C2 H2 . 118.86 no
C3 C2 H2 . 118.81 no
C2 C3 H3 . 119.84 no
C4 C3 H3 . 119.81 no
C3 C4 H4 . 120.63 no
C5 C4 H4 . 120.62 no
C4 C5 H5 . 119.16 no
C6 C5 H5 . 119.17 no
N1 C7 H7 . 116.41 no
C6 C7 H7 . 116.42 no
N1 C8 H8A . 108.55 no
N1 C8 H8B . 108.57 no
C9 C8 H8A . 108.51 no
C9 C8 H8B . 108.60 no
H8A C8 H8B . 107.52 no
C8 C9 H9A . 107.72 no
C8 C9 H9B . 107.69 no
C10 C9 H9A . 107.71 no
C10 C9 H9B . 107.72 no
H9A C9 H9B . 107.12 no
N2 C10 H10A . 108.25 no
N2 C10 H10B . 108.23 no
C9 C10 H10A . 108.23 no
C9 C10 H10B . 108.31 no
H10A C10 H10B . 107.36 no
N2 C11 H11 . 115.95 no
C12 C11 H11 . 115.97 no
C12 C13 H13 . 118.66 no
C14 C13 H13 . 118.73 no
C13 C14 H14 . 120.05 no
C15 C14 H14 . 120.07 no
C14 C15 H15 . 120.45 no
C16 C15 H15 . 120.54 no
C15 C16 H16 . 119.35 no
C17 C16 H16 . 119.30 no
Cl1 C18 Cl21 . 107.6(6) no
Cl1 C18 Cl22 . 112.2(7) no
Cl1 C18 H18A . 110.22 no
Cl1 C18 H18B . 110.23 no
Cl1 C18 H18C . 109.19 no
Cl1 C18 H18D . 109.20 no
Cl21 C18 H18A . 110.15 no
Cl21 C18 H18B . 110.17 no
Cl22 C18 H18C . 109.15 no
Cl22 C18 H18D . 109.10 no
H18A C18 H18B . 108.43 no
H18C C18 H18D . 107.88 no

loop_
_geom_bond_atom_site_label_1
_geom_bond_atom_site_label_2
_geom_bond_site_symmetry_1
_geom_bond_site_symmetry_2
_geom_bond_distance
_geom_bond_publ_flag
Re1 O1 . . 2.014(6) yes
Re1 O2 . . 1.999(5) yes
Re1 O3 . . 1.697(5) yes
Re1 O4 . . 1.9090(6) yes
Re1 N1 . . 2.109(7) yes
Re1 N2 . . 2.133(7) yes
Cl1 C18 . . 1.745(11) no
Cl21 C18 . . 1.733(12) no
Cl22 C18 . . 1.795(17) no
O1 C1 . . 1.311(9) no
O2 C17 . . 1.336(9) no
N1 C8 . . 1.462(12) no
N1 C7 . . 1.291(11) no
N2 C10 . . 1.464(11) no
N2 C11 . . 1.260(10) no
C1 C2 . . 1.397(11) no
C1 C6 . . 1.409(11) no
C2 C3 . . 1.374(12) no
C3 C4 . . 1.397(15) no
C4 C5 . . 1.370(13) no
C5 C6 . . 1.420(11) no
C6 C7 . . 1.446(11) no
C8 C9 . . 1.484(16) no
C9 C10 . . 1.460(14) no
C11 C12 . . 1.453(13) no
C12 C13 . . 1.412(12) no
C12 C17 . . 1.404(11) no
C13 C14 . . 1.330(15) no
C14 C15 . . 1.399(15) no
C15 C16 . . 1.396(13) no
C16 C17 . . 1.382(12) no
C2 H2 . . .9503 no
C3 H3 . . .9499 no
C4 H4 . . .9500 no
C5 H5 . . .9495 no
C7 H7 . . .9490 no
C8 H8A . . .9908 no
C8 H8B . . .9899 no
C9 H9A . . .9895 no
C9 H9B . . .9903 no
C10 H10A . . .9907 no
C10 H10B . . .9899 no
C11 H11 . . .9496 no
C13 H13 . . .9504 no
C14 H14 . . .9498 no
C15 H15 . . .9503 no
C16 H16 . . .9498 no
C18 H18A . . .9903 no
C18 H18B . . .9893 no
C18 H18C . . .9901 no
C18 H18D . . .9903 no

loop_
_geom_contact_atom_site_label_1
_geom_contact_atom_site_label_2
_geom_contact_distance
_geom_contact_site_symmetry_2
_geom_contact_publ_flag
Re1 C18 3.830(10) . no
Re1 H9B 3.3267 . no
Re1 H18A 3.4362 . no
Re1 H18B 3.2660 . no
Re1 H18D 2.9665 . no
Re1 H9B 3.3583 2_566 no
Cl1 Cl1 3.128(6) 2_555 no
Cl21 C14 3.443(12) 2_656 no
Cl21 C15 3.530(12) 2_656 no
Cl22 C3 3.260(17) 1_655 no
Cl22 C2 3.552(16) 1_655 no
Cl21 H10A 2.9143 2_666 no
Cl21 H14 3.0836 2_656 no
Cl22 H10A 2.9102 2_666 no
Cl22 H14 3.0624 1_554 no
Cl22 H3 2.8561 1_655 no
O1 C18 3.269(12) . no
O2 C18 3.258(12) . no
O3 C4 3.296(9) 2_565 no
O3 C18 3.195(11) . no
O3 C11 3.128(9) 2_666 no
O4 C9 3.307(10) 2_566 no
O4 C9 3.307(10) . no
O1 H18D 2.3762 . no
O1 H9B 2.6841 2_566 no
O1 H18B 2.8054 . no
O2 H18C 2.7923 . no
O2 H18D 2.7935 . no
O2 H9B 2.6424 2_566 no
O2 H18B 2.3496 . no
O3 H4 2.5261 2_565 no
O3 H18A 2.5453 . no
O3 H11 2.5428 2_666 no
O3 H18D 2.4452 . no
O4 H9B 2.7438 2_566 no
O4 H9B 2.7438 . no
C1 C11 3.412(10) 2_566 no
C1 C5 3.418(10) 2_565 no
C2 Cl22 3.552(16) 1_455 no
C3 C7 3.428(12) 2_565 no
C3 Cl22 3.260(17) 1_455 no
C4 C7 3.463(12) 2_565 no
C4 O3 3.296(9) 2_565 no
C4 C6 3.447(11) 2_565 no
C5 C12 3.546(11) 2_566 no
C5 C1 3.418(10) 2_565 no
C5 C13 3.206(12) 2_566 no
C5 C6 3.400(11) 2_565 no
C6 C12 3.356(11) 2_566 no
C6 C13 3.594(12) 2_566 no
C6 C11 3.345(10) 2_566 no
C6 C4 3.447(11) 2_565 no
C6 C5 3.400(11) 2_565 no
C7 C17 3.385(11) 2_566 no
C7 C12 3.362(11) 2_566 no
C7 C4 3.463(12) 2_565 no
C7 C3 3.428(12) 2_565 no
C9 O4 3.307(10) . no
C9 O4 3.307(10) . no
C11 C1 3.412(10) 2_566 no
C11 O3 3.128(9) 2_666 no
C11 C6 3.345(10) 2_566 no
C12 C5 3.546(11) 2_566 no
C12 C7 3.362(11) 2_566 no
C12 C6 3.356(11) 2_566 no
C13 C6 3.594(12) 2_566 no
C13 C5 3.206(12) 2_566 no
C14 Cl21 3.443(12) 2_656 no
C15 Cl21 3.530(12) 2_656 no
C17 C7 3.385(11) 2_566 no
C18 O2 3.258(12) . no
C18 Re1 3.830(10) . no
C18 O3 3.195(11) . no
C18 O1 3.269(12) . no
C12 H10B 2.8029 2_666 no
C13 H5 3.0623 2_566 no
C13 H8B 3.0516 2_666 no
C15 H9A 3.0162 1_545 no
C16 H9A 2.8866 1_545 no
H2 H15 2.3740 2_556 no
H3 Cl22 2.8561 1_455 no
H4 O3 2.5261 2_565 no
H5 H7 2.2749 . no
H5 C13 3.0623 2_566 no
H7 H8A 2.0799 . no
H7 H5 2.2749 . no
H8A H7 2.0799 . no
H8B C13 3.0516 2_666 no
H8B H10B 2.4755 . no
H9A C15 3.0162 1_565 no
H9A H16 2.4888 1_565 no
H9A C16 2.8866 1_565 no
H9B O1 2.6841 2_566 no
H9B Re1 3.3583 2_566 no
H9B Re1 3.3267 . no
H9B O4 2.7438 . no
H9B O2 2.6424 2_566 no
H9B O4 2.7438 . no
H10A H11 2.1096 . no
H10A Cl21 2.9143 2_666 no
H10A Cl22 2.9102 2_666 no
H10B C12 2.8029 2_666 no
H10B H8B 2.4755 . no
H11 O3 2.5428 2_666 no
H11 H10A 2.1096 . no
H11 H13 2.2789 . no
H13 H11 2.2789 . no
H14 Cl21 3.0836 2_656 no
H14 Cl22 3.0624 1_556 no
H15 H2 2.3740 2_556 no
H16 H9A 2.4888 1_545 no
H18A Re1 3.4362 . no
H18A O3 2.5453 . no
H18B Re1 3.2660 . no
H18B O1 2.8054 . no
H18B O2 2.3496 . no
H18C O2 2.7923 . no
H18D Re1 2.9665 . no
H18D O1 2.3762 . no
H18D O2 2.7935 . no
H18D O3 2.4452 . no

loop_
_geom_hbond_atom_site_label_D
_geom_hbond_atom_site_label_H
_geom_hbond_atom_site_label_A
_geom_hbond_site_symmetry_A
_geom_hbond_distance_DH
_geom_hbond_distance_HA
_geom_hbond_distance_DA
_geom_hbond_angle_DHA
_geom_hbond_publ_flag
C4 H4 O3 2_565 .95 2.53 3.296(9) 138 yes
C9 H9B O1 2_566 .99 2.68 3.569(12) 149 yes
C9 H9B O2 2_566 .99 2.64 3.542(12) 151 yes
C11 H11 O3 2_666 .95 2.54 3.128(9) 120 yes
C18 H18A O3 . .99 2.55 3.195(11) 123 yes
C18 H18B O2 . .99 2.35 3.258(12) 152 yes
C18 H18D O1 . .99 2.38 3.269(12) 150 yes
C18 H18D O3 . .99 2.45 3.195(11) 132 yes

loop_
_geom_torsion_atom_site_label_1
_geom_torsion_atom_site_label_2
_geom_torsion_atom_site_label_3
_geom_torsion_atom_site_label_4
_geom_torsion
_geom_torsion_publ_flag
O2 Re1 O1 C1 172.6(6) no
O3 Re1 O1 C1 -90.2(6) no
O4 Re1 O1 C1 82.2(6) no
N1 Re1 O1 C1 -1.2(6) no
O1 Re1 O2 C17 -174.0(6) no
O3 Re1 O2 C17 87.6(6) no
O4 Re1 O2 C17 -82.8(6) no
N2 Re1 O2 C17 -.5(6) no
O1 Re1 N1 C7 2.8(7) no
O1 Re1 N1 C8 -177.4(7) no
O3 Re1 N1 C7 102.3(7) no
O3 Re1 N1 C8 -77.9(7) no
O4 Re1 N1 C7 -88.3(7) no
O4 Re1 N1 C8 91.5(7) no
N2 Re1 N1 C7 -169.9(7) no
N2 Re1 N1 C8 9.9(7) no
O2 Re1 N2 C10 178.1(6) no
O2 Re1 N2 C11 .8(7) no
O3 Re1 N2 C10 79.7(6) no
O3 Re1 N2 C11 -97.6(6) no
O4 Re1 N2 C10 -91.4(6) no
O4 Re1 N2 C11 91.3(6) no
N1 Re1 N2 C10 -9.0(6) no
N1 Re1 N2 C11 173.7(6) no
Re1 O1 C1 C2 -179.4(5) no
Re1 O1 C1 C6 .3(11) no
Re1 O2 C17 C12 -1.7(10) no
Re1 O2 C17 C16 -179.9(6) no
Re1 N1 C7 C6 -3.8(12) no
C8 N1 C7 C6 176.4(8) no
Re1 N1 C8 C9 -36.3(12) no
C7 N1 C8 C9 143.5(9) no
Re1 N2 C10 C9 35.5(11) no
C11 N2 C10 C9 -147.1(9) no
Re1 N2 C11 C12 1.0(11) no
C10 N2 C11 C12 -176.3(8) no
O1 C1 C2 C3 178.3(7) no
C6 C1 C2 C3 -1.4(11) no
O1 C1 C6 C5 -180.0(7) no
O1 C1 C6 C7 -.4(12) no
C2 C1 C6 C5 -.2(10) no
C2 C1 C6 C7 179.3(8) no
C1 C2 C3 C4 2.3(13) no
C2 C3 C4 C5 -1.5(13) no
C3 C4 C5 C6 -.1(12) no
C4 C5 C6 C1 1.0(11) no
C4 C5 C6 C7 -178.6(7) no
C5 C6 C7 N1 -178.0(8) no
C1 C6 C7 N1 2.4(13) no
N1 C8 C9 C10 69.9(13) no
C8 C9 C10 N2 -69.8(12) no
N2 C11 C12 C13 177.5(8) no
N2 C11 C12 C17 -3.8(13) no
C17 C12 C13 C14 -2.0(13) no
C11 C12 C17 O2 4.1(12) no
C11 C12 C13 C14 176.7(9) no
C11 C12 C17 C16 -177.8(7) no
C13 C12 C17 O2 -177.3(7) no
C13 C12 C17 C16 .8(11) no
C12 C13 C14 C15 1.5(15) no
C13 C14 C15 C16 .2(15) no
C14 C15 C16 C17 -1.3(14) no
C15 C16 C17 C12 .8(12) no
C15 C16 C17 O2 179.0(8) no
